data_7719796
loop_
_publ_author_name
'Leszczy\'nski, Micha\/l Krzysztof'
'Justyniak, Iwona'
'Lewinski, Janusz'

_publ_section_title
;
 Mechanochemistry Unlocking Stoichiometric Control in Alkali Metal
 Carboxylate Coordination Polymers
;
_journal_name_full 'Dalton Transactions'
_journal_paper_doi 10.1039/D5DT01954K
_journal_year 2025
_chemical_formula_moiety 'C9 H9 O9 Rb2'
_chemical_formula_sum 'C9 H9 O9 Rb2'
_chemical_formula_weight 432.10
_space_group_crystal_system triclinic
_space_group_IT_number 2
_space_group_name_Hall '-P 1'
_space_group_name_H-M_alt 'P -1'
_atom_sites_solution_hydrogens mixed
_audit_creation_date 2024-05-30
_audit_creation_method
;
Olex2 1.3
(compiled 2020.11.12 svn.r5f609507 for OlexSys, GUI svn.r6272)
;
_audit_update_record
;
2025-05-13 deposited with the CCDC.	2025-11-03 downloaded from the CCDC.
;
_cell_angle_alpha 86.986(5)
_cell_angle_beta 83.558(4)
_cell_angle_gamma 79.522(4)
_cell_formula_units_Z 2
_cell_length_a 3.9898(2)
_cell_length_b 10.1336(6)
_cell_length_c 16.8294(9)
_cell_measurement_reflns_used 3001
_cell_measurement_temperature 100.00(10)
_cell_measurement_theta_max 70.0220
_cell_measurement_theta_min 2.6230
_cell_volume 664.50(6)
_computing_cell_refinement 'CrysAlisPro 1.171.40.84a (Rigaku OD, 2020)'
_computing_data_collection 'CrysAlisPro 1.171.40.84a (Rigaku OD, 2020)'
_computing_data_reduction 'CrysAlisPro 1.171.40.84a (Rigaku OD, 2020)'
_computing_molecular_graphics 'Olex2 1.3 (Dolomanov et al., 2009)'
_computing_publication_material 'Olex2 1.3 (Dolomanov et al., 2009)'
_computing_structure_refinement 'SHELXL 2018/3 (Sheldrick, 2015)'
_diffrn_ambient_environment N~2~
_diffrn_ambient_temperature 100.00(10)
_diffrn_detector 'CCD plate'
_diffrn_detector_area_resol_mean 16.2974
_diffrn_detector_type Eos
_diffrn_measured_fraction_theta_full 0.998
_diffrn_measured_fraction_theta_max 0.990
_diffrn_measurement_details
;
List of Runs (angles in degrees, time in seconds):

  # Type    Start    End  Width  t~exp~   \w     \q     \k     \f   Frames
#--------------------------------------------------------------------------
  1  \w    -15.00  21.00   1.00    1.00    --    0.00 -77.00  30.00   36
  2  \w    -23.00   2.00   1.00    1.00    --    0.00  77.00-180.00   25
  3  \w     -2.00  27.00   1.00    1.00    --    0.00 -77.00 -30.00   29
  4  \w     13.00  42.00   1.00    1.00    --    0.00  77.00-180.00   29
  5  \w    -21.00   4.00   1.00    1.00    --    0.00 -77.00-120.00   25
  6  \w     43.00  96.00   1.00    4.00    --   54.00  57.00-180.00   53
  7  \w    -13.00  76.00   1.00    4.00    --   54.00 -37.00-120.00   89
  8  \w     47.00 109.00   1.00    4.00    --   54.00-125.00 -30.00   62
  9  \w     28.00 124.00   1.00    4.00    --   54.00  37.00 120.00   96
 10  \w      7.00  74.00   1.00    4.00    --   54.00 -37.00 150.00   67
 11  \w     39.00 100.00   1.00    4.00    --   54.00  57.00  30.00   61
 12  \w     31.00  83.00   1.00    4.00    --   54.00 -99.00 120.00   52
 13  \w     96.00 127.00   1.00    4.00    --  108.00  63.00  30.00   31
 14  \w    130.00 175.00   1.00    4.00    --  108.00 111.00 -90.00   45
 15  \w     78.00 106.00   1.00    4.00    --  108.00 -91.00  90.00   28
 16  \w     90.00 130.00   1.00    4.00    --  108.00 -50.00  90.00   40
 17  \w     38.00 106.00   1.00    4.00    --  108.00 -37.00  30.00   68
 18  \w     44.00 133.00   1.00    4.00    --  108.00 -37.00-120.00   89
 19  \w     47.00 103.00   1.00    4.00    --  108.00-111.00 -60.00   56
 20  \w     76.00 157.00   1.00    4.00    --  108.00  25.00-120.00   81
 21  \w     38.00  93.00   1.00    4.00    --  108.00-111.00 -90.00   55
 22  \w     37.00 109.00   1.00    4.00    --  108.00-111.00  60.00   72
 23  \w     50.00  87.00   1.00    4.00    --  108.00 -91.00 -60.00   37
 24  \w    117.00 144.00   1.00    4.00    --  108.00  77.00 -30.00   27
 25  \w     82.00 115.00   1.00    4.00    --  108.00  37.00 -60.00   33
 26  \w    123.00 151.00   1.00    4.00    --  108.00  37.00 -60.00   28
 27  \w     93.00 140.00   1.00    4.00    --  108.00 178.00 -30.00   47
 28  \w    104.00 135.00   1.00    4.00    --  108.00 -77.00  90.00   31
 29  \w     56.00  82.00   1.00    4.00    --  108.00 -91.00   0.00   26
 30  \w    141.00 176.00   1.00    4.00    --  108.00  63.00  30.00   35
 31  \w    106.00 154.00   1.00    4.00    --  108.00  77.00 -60.00   48
 32  \w     81.00 134.00   1.00    4.00    --  108.00 -12.00-120.00   53
 33  \w     85.00 110.00   1.00    4.00    --  108.00-120.00-152.00   25
 34  \w     37.00  62.00   1.00    4.00    --  108.00-120.00-152.00   25
 35  \w     55.00 109.00   1.00    4.00    --  108.00-111.00   0.00   54
 36  \w     49.00 106.00   1.00    4.00    --  108.00 -63.00 -30.00   57
 37  \w     88.00 147.00   1.00    4.00    --  108.00  63.00  60.00   59
 38  \w     45.00  76.00   1.00    4.00    --  108.00 -77.00  90.00   31
 39  \w    104.00 129.00   1.00    4.00    --  108.00 -12.00  30.00   25
 40  \w    110.00 136.00   1.00    4.00    --  108.00 178.00-180.00   26
 41  \w     97.00 122.00   1.00    4.00    --  108.00 -63.00  60.00   25
 42  \w     87.00 112.00   1.00    4.00    --  108.00  50.00  60.00   25
 43  \w     42.00  95.00   1.00    4.00    --  108.00 -12.00  30.00   53
;
_diffrn_measurement_device 'four-circle diffractometer'
_diffrn_measurement_device_type 'SuperNova, Dual, Cu at home/near, Eos'
_diffrn_measurement_method '\w scans'
_diffrn_orient_matrix_type 'CrysAlisPro convention (1999,Acta A55,543-557)'
_diffrn_orient_matrix_UB_11 0.0297751000
_diffrn_orient_matrix_UB_12 -0.1417165000
_diffrn_orient_matrix_UB_13 -0.0320915000
_diffrn_orient_matrix_UB_21 -0.0168682000
_diffrn_orient_matrix_UB_22 0.0603486000
_diffrn_orient_matrix_UB_23 -0.0857066000
_diffrn_orient_matrix_UB_31 0.3933580000
_diffrn_orient_matrix_UB_32 -0.0142400000
_diffrn_orient_matrix_UB_33 -0.0109092000
_diffrn_radiation_monochromator mirror
_diffrn_radiation_probe x-ray
_diffrn_radiation_type 'Cu K\a'
_diffrn_radiation_wavelength 1.54184
_diffrn_reflns_av_R_equivalents 0.0290
_diffrn_reflns_av_unetI/netI 0.0319
_diffrn_reflns_Laue_measured_fraction_full 0.998
_diffrn_reflns_Laue_measured_fraction_max 0.990
_diffrn_reflns_limit_h_max 4
_diffrn_reflns_limit_h_min -3
_diffrn_reflns_limit_k_max 12
_diffrn_reflns_limit_k_min -12
_diffrn_reflns_limit_l_max 20
_diffrn_reflns_limit_l_min -20
_diffrn_reflns_number 5786
_diffrn_reflns_point_group_measured_fraction_full 0.998
_diffrn_reflns_point_group_measured_fraction_max 0.990
_diffrn_reflns_theta_full 67.684
_diffrn_reflns_theta_max 69.989
_diffrn_reflns_theta_min 2.644
_diffrn_source 'micro-focus sealed X-ray tube'
_diffrn_source_type 'SuperNova (Cu) X-ray Source'
_exptl_absorpt_coefficient_mu 9.978
_exptl_absorpt_correction_T_max 0.607
_exptl_absorpt_correction_T_min 0.391
_exptl_absorpt_correction_type multi-scan
_exptl_absorpt_process_details
;
CrysAlisPro 1.171.40.84a (Rigaku Oxford Diffraction, 2020)
Empirical absorption correction using spherical harmonics,
implemented in SCALE3 ABSPACK scaling algorithm.
;
_exptl_crystal_colour colorless
_exptl_crystal_density_diffrn 2.160
_exptl_crystal_description needle
_exptl_crystal_F_000 418
_exptl_crystal_size_max 0.19
_exptl_crystal_size_mid 0.09
_exptl_crystal_size_min 0.05
_refine_diff_density_max 0.777
_refine_diff_density_min -0.733
_refine_diff_density_rms 0.116
_refine_ls_extinction_method none
_refine_ls_goodness_of_fit_ref 1.053
_refine_ls_hydrogen_treatment mixed
_refine_ls_matrix_type full
_refine_ls_number_parameters 205
_refine_ls_number_reflns 2492
_refine_ls_number_restraints 9
_refine_ls_restrained_S_all 1.052
_refine_ls_R_factor_all 0.0317
_refine_ls_R_factor_gt 0.0285
_refine_ls_shift/su_max 0.001
_refine_ls_shift/su_mean 0.000
_refine_ls_structure_factor_coef Fsqd
_refine_ls_weighting_details 'w=1/[\s^2^(Fo^2^)+(0.0415P)^2^+0.8521P] where P=(Fo^2^+2Fc^2^)/3'
_refine_ls_weighting_scheme calc
_refine_ls_wR_factor_gt 0.0742
_refine_ls_wR_factor_ref 0.0771
_reflns_Friedel_coverage 0.000
_reflns_number_gt 2272
_reflns_number_total 2492
_reflns_threshold_expression 'I > 2\s(I)'
_cod_data_source_file d5dt01954k2.cif
_cod_data_source_block 5_3H2O
_cod_database_code 7719796
_shelx_shelxl_version_number 2018/3
_chemical_oxdiff_formula 'Li2 O4 C10 H10'
_shelx_space_group_comment
;
The symmetry employed for this shelxl refinement is uniquely defined
by the following loop, which should always be used as a source of
symmetry information in preference to the above space-group names.
They are only intended as comments.
;
_reflns_odcompleteness_completeness 98.85
_reflns_odcompleteness_iscentric 1
_reflns_odcompleteness_theta 69.95
_olex2_refinement_description
;
1. Fixed Uiso
 At 1.2 times of:
  All C(H) groups
2. Restrained distances
 O7-H7A = O7-H7B = O8-H8A = O8-H8B = O9-H9A = O9-H9B
 0.82 with sigma of 0.02
 H7A-H7B = H8A-H8B = H9A-H9B
 1.35 with sigma of 0.04
3.a Aromatic/amide H refined with riding coordinates:
 C2(H2), C6(H6), C4(H4)
;
_olex2_submission_special_instructions 'No special instructions were received'
_oxdiff_exptl_absorpt_empirical_details
;
Empirical correction (ABSPACK) includes:
- Absorption correction using spherical harmonics
- Frame scaling
;
_oxdiff_exptl_absorpt_empirical_full_max 1.893
_oxdiff_exptl_absorpt_empirical_full_min 0.447

loop_
_space_group_symop_operation_xyz
'x, y, z'
'-x, -y, -z'

loop_
_atom_site_label
_atom_site_type_symbol
_atom_site_fract_x
_atom_site_fract_y
_atom_site_fract_z
_atom_site_U_iso_or_equiv
_atom_site_adp_type
_atom_site_occupancy
_atom_site_site_symmetry_order
_atom_site_calc_flag
_atom_site_refinement_flags_posn
_atom_site_refinement_flags_adp
_atom_site_refinement_flags_occupancy
_atom_site_disorder_assembly
_atom_site_disorder_group
Rb2 Rb 0.73731(8) 0.82642(3) 0.39843(2) 0.01661(11) Uani 1 1 d . . . . .
Rb1 Rb 0.64287(8) 0.77651(3) 0.09088(2) 0.01693(11) Uani 1 1 d . . . . .
O5 O 0.4027(6) 0.6125(2) 0.36146(14) 0.0181(5) Uani 1 1 d . . . . .
O1 O 0.1689(6) 0.0225(2) 0.35014(14) 0.0178(5) Uani 1 1 d . . . . .
O3 O 0.7874(6) 0.2845(2) 0.03063(13) 0.0174(5) Uani 1 1 d . . . . .
O4 O 0.8545(6) 0.4863(2) 0.06782(13) 0.0169(5) Uani 1 1 d . . . . .
O7 O -0.1721(7) 0.1643(3) 0.47861(15) 0.0208(5) Uani 1 1 d D . . . .
O6 O 0.5188(6) 0.4303(2) 0.44181(14) 0.0193(5) Uani 1 1 d . . . . .
O2 O 0.2805(7) -0.0242(2) 0.22146(14) 0.0206(5) Uani 1 1 d . . . . .
O9 O 0.0631(7) -0.0053(3) 0.07696(16) 0.0240(6) Uani 1 1 d D . . . .
O8 O 0.0654(7) -0.2624(3) 0.22555(15) 0.0208(5) Uani 1 1 d D . . . .
C2 C 0.4913(8) 0.2226(3) 0.18250(19) 0.0140(6) Uani 1 1 d . . . . .
H2 H 0.491896 0.163980 0.140213 0.017 Uiso 1 1 calc R U . . .
C6 C 0.3748(8) 0.2734(3) 0.32190(19) 0.0147(6) Uani 1 1 d . . . . .
H6 H 0.302196 0.248502 0.375400 0.018 Uiso 1 1 calc R U . . .
C3 C 0.6077(8) 0.3441(3) 0.16612(19) 0.0128(6) Uani 1 1 d . . . . .
C4 C 0.5998(8) 0.4324(3) 0.22742(19) 0.0135(6) Uani 1 1 d . . . . .
H4 H 0.674173 0.515929 0.216205 0.016 Uiso 1 1 calc R U . . .
C1 C 0.3740(8) 0.1864(3) 0.26055(19) 0.0148(6) Uani 1 1 d . . . . .
C5 C 0.4811(8) 0.3968(3) 0.30561(19) 0.0140(6) Uani 1 1 d . . . . .
C9 C 0.4668(8) 0.4895(3) 0.37322(19) 0.0148(6) Uani 1 1 d . . . . .
C8 C 0.7574(8) 0.3720(3) 0.08178(19) 0.0133(6) Uani 1 1 d . . . . .
C7 C 0.2635(8) 0.0525(3) 0.2789(2) 0.0156(7) Uani 1 1 d . . . . .
H8A H 0.174(10) -0.316(3) 0.255(2) 0.023(11) Uiso 1 1 d D . . . .
H7A H -0.256(10) 0.238(2) 0.460(2) 0.022(11) Uiso 1 1 d D . . . .
H8B H 0.114(12) -0.188(3) 0.231(3) 0.039(14) Uiso 1 1 d D . . . .
H9A H 0.103(13) 0.005(5) 0.1226(16) 0.041(14) Uiso 1 1 d D . . . .
H7B H -0.073(13) 0.125(5) 0.438(2) 0.060(18) Uiso 1 1 d D . . . .
H9B H -0.031(15) 0.067(3) 0.058(3) 0.07(2) Uiso 1 1 d D . . . .

loop_
_atom_site_aniso_label
_atom_site_aniso_U_11
_atom_site_aniso_U_22
_atom_site_aniso_U_33
_atom_site_aniso_U_23
_atom_site_aniso_U_13
_atom_site_aniso_U_12
Rb2 0.01487(18) 0.01914(18) 0.01563(18) 0.00012(12) 0.00265(12) -0.00529(13)
Rb1 0.01560(18) 0.02080(18) 0.01367(17) -0.00212(12) 0.00251(12) -0.00335(13)
O5 0.0238(13) 0.0161(12) 0.0143(11) -0.0002(9) 0.0009(9) -0.0049(10)
O1 0.0230(12) 0.0172(11) 0.0127(11) 0.0010(9) 0.0040(9) -0.0062(10)
O3 0.0229(12) 0.0196(12) 0.0103(11) -0.0010(9) 0.0019(9) -0.0073(10)
O4 0.0238(13) 0.0166(11) 0.0095(11) 0.0002(9) 0.0052(9) -0.0058(10)
O7 0.0227(13) 0.0239(13) 0.0138(12) 0.0024(10) 0.0022(10) -0.0027(11)
O6 0.0285(13) 0.0183(12) 0.0103(11) 0.0007(9) -0.0022(10) -0.0019(10)
O2 0.0317(14) 0.0162(12) 0.0145(12) -0.0014(9) 0.0000(10) -0.0069(10)
O9 0.0315(15) 0.0236(14) 0.0149(12) -0.0024(10) -0.0031(11) 0.0012(12)
O8 0.0271(14) 0.0193(13) 0.0169(12) 0.0035(10) -0.0031(10) -0.0070(11)
C2 0.0138(15) 0.0168(16) 0.0106(15) -0.0012(12) 0.0029(12) -0.0033(13)
C6 0.0162(16) 0.0161(16) 0.0102(15) 0.0006(12) 0.0037(12) -0.0022(13)
C3 0.0125(15) 0.0138(15) 0.0105(15) 0.0021(12) 0.0011(12) -0.0004(12)
C4 0.0133(15) 0.0134(15) 0.0128(15) 0.0023(12) 0.0007(12) -0.0019(12)
C1 0.0147(15) 0.0168(16) 0.0121(15) 0.0004(12) 0.0027(12) -0.0036(13)
C5 0.0147(15) 0.0156(16) 0.0114(15) -0.0008(12) 0.0004(12) -0.0028(13)
C9 0.0141(15) 0.0206(17) 0.0106(15) -0.0006(12) 0.0009(12) -0.0069(13)
C8 0.0126(15) 0.0136(15) 0.0121(15) 0.0011(12) 0.0027(12) -0.0008(12)
C7 0.0122(15) 0.0198(17) 0.0146(16) 0.0003(13) -0.0007(12) -0.0029(13)

loop_
_atom_type_symbol
_atom_type_description
_atom_type_scat_dispersion_real
_atom_type_scat_dispersion_imag
_atom_type_scat_source
C C 0.0181 0.0091 'International Tables Vol C Tables 4.2.6.8 and 6.1.1.4'
H H 0.0000 0.0000 'International Tables Vol C Tables 4.2.6.8 and 6.1.1.4'
O O 0.0492 0.0322 'International Tables Vol C Tables 4.2.6.8 and 6.1.1.4'
Rb Rb -0.4688 1.6079 'International Tables Vol C Tables 4.2.6.8 and 6.1.1.4'

loop_
_geom_angle_atom_site_label_1
_geom_angle_atom_site_label_2
_geom_angle_atom_site_label_3
_geom_angle
_geom_angle_site_symmetry_1
_geom_angle_site_symmetry_3
_geom_angle_publ_flag
Rb2 Rb2 Rb2 79.984(8) 1_455 2_676 ?
Rb2 Rb2 Rb2 180.0 1_455 1_655 ?
Rb2 Rb2 Rb2 100.017(8) 1_655 2_676 ?
O5 Rb2 Rb2 134.38(4) 1_655 1_455 ?
O5 Rb2 Rb2 124.88(5) . 2_676 ?
O5 Rb2 Rb2 45.61(4) 1_655 1_655 ?
O5 Rb2 Rb2 128.78(5) . 1_655 ?
O5 Rb2 Rb2 138.23(4) 1_655 2_676 ?
O5 Rb2 Rb2 51.22(5) . 1_455 ?
O5 Rb2 O5 83.17(6) . 1_655 ?
O5 Rb2 O1 90.38(7) . 1_565 ?
O5 Rb2 O1 150.72(7) . 1_665 ?
O5 Rb2 O7 76.04(7) . 2_566 ?
O5 Rb2 O8 74.51(7) . 1_665 ?
O5 Rb2 O8 54.91(6) 1_655 1_665 ?
O5 Rb2 C7 134.91(7) . 1_665 ?
O5 Rb2 C7 92.42(7) . 1_565 ?
O5 Rb2 C7 132.27(7) 1_655 1_565 ?
O5 Rb2 C7 82.42(7) 1_655 1_665 ?
O1 Rb2 Rb2 46.29(5) 1_565 1_455 ?
O1 Rb2 Rb2 80.40(5) 1_665 2_676 ?
O1 Rb2 Rb2 133.71(5) 1_565 1_655 ?
O1 Rb2 Rb2 66.01(5) 1_565 2_676 ?
O1 Rb2 Rb2 133.63(5) 1_665 1_455 ?
O1 Rb2 Rb2 46.37(5) 1_665 1_655 ?
O1 Rb2 O5 152.40(6) 1_565 1_655 ?
O1 Rb2 O5 85.46(7) 1_665 1_655 ?
O1 Rb2 O1 87.34(7) 1_665 1_565 ?
O1 Rb2 O8 97.50(7) 1_565 1_665 ?
O1 Rb2 O8 76.86(7) 1_665 1_665 ?
O1 Rb2 C7 75.66(7) 1_665 1_565 ?
O1 Rb2 C7 20.89(7) 1_565 1_565 ?
O1 Rb2 C7 83.35(7) 1_565 1_665 ?
O1 Rb2 C7 16.01(7) 1_665 1_665 ?
O7 Rb2 Rb2 133.91(5) 2_666 1_455 ?
O7 Rb2 Rb2 49.77(5) 2_566 2_676 ?
O7 Rb2 Rb2 66.00(5) 2_666 2_676 ?
O7 Rb2 Rb2 45.79(5) 2_566 1_455 ?
O7 Rb2 Rb2 46.09(5) 2_666 1_655 ?
O7 Rb2 Rb2 134.22(5) 2_566 1_655 ?
O7 Rb2 O5 131.84(7) 2_566 1_655 ?
O7 Rb2 O5 72.25(7) 2_666 1_655 ?
O7 Rb2 O5 129.12(7) 2_666 . ?
O7 Rb2 O1 71.37(7) 2_566 1_565 ?
O7 Rb2 O1 71.64(7) 2_666 1_665 ?
O7 Rb2 O1 129.97(7) 2_666 1_565 ?
O7 Rb2 O1 130.07(7) 2_566 1_665 ?
O7 Rb2 O7 88.12(7) 2_666 2_566 ?
O7 Rb2 O8 148.38(7) 2_566 1_665 ?
O7 Rb2 O8 119.65(7) 2_666 1_665 ?
O7 Rb2 C7 140.83(7) 2_566 1_665 ?
O7 Rb2 C7 136.84(8) 2_666 1_565 ?
O7 Rb2 C7 92.02(8) 2_566 1_565 ?
O7 Rb2 C7 85.77(7) 2_666 1_665 ?
O8 Rb2 Rb2 105.02(5) 1_665 1_455 ?
O8 Rb2 Rb2 152.52(5) 1_665 2_676 ?
O8 Rb2 Rb2 74.98(5) 1_665 1_655 ?
O8 Rb2 C7 78.04(7) 1_665 1_565 ?
O8 Rb2 C7 62.28(7) 1_665 1_665 ?
C7 Rb2 Rb2 119.85(6) 1_565 1_655 ?
C7 Rb2 Rb2 81.56(6) 1_565 2_676 ?
C7 Rb2 Rb2 60.15(6) 1_565 1_455 ?
C7 Rb2 Rb2 52.29(5) 1_665 1_655 ?
C7 Rb2 Rb2 127.71(5) 1_665 1_455 ?
C7 Rb2 Rb2 92.95(5) 1_665 2_676 ?
C7 Rb2 C7 67.56(6) 1_565 1_665 ?
Rb1 Rb1 Rb2 78.553(6) 1_655 . ?
Rb1 Rb1 Rb2 101.446(6) 1_455 . ?
Rb1 Rb1 Rb1 180.0 1_655 1_455 ?
O3 Rb1 Rb2 146.20(5) 2_665 . ?
O3 Rb1 Rb2 125.54(5) 2_765 . ?
O3 Rb1 Rb1 47.93(5) 2_765 1_655 ?
O3 Rb1 Rb1 46.11(5) 2_665 1_455 ?
O3 Rb1 Rb1 133.89(5) 2_665 1_655 ?
O3 Rb1 Rb1 132.07(5) 2_765 1_455 ?
O3 Rb1 O3 85.95(6) 2_765 2_665 ?
O3 Rb1 O4 67.43(6) 2_765 . ?
O3 Rb1 O2 145.86(6) 2_765 1_565 ?
O3 Rb1 O2 116.39(7) 2_665 1_565 ?
O3 Rb1 O9 69.83(7) 2_765 1_665 ?
O3 Rb1 O9 124.25(7) 2_765 1_565 ?
O3 Rb1 O9 125.91(7) 2_665 1_665 ?
O3 Rb1 O8 95.08(7) 2_765 1_665 ?
O3 Rb1 O8 160.67(7) 2_765 1_565 ?
O3 Rb1 O8 89.96(6) 2_665 1_565 ?
O3 Rb1 C8 15.81(7) 2_765 2_765 ?
O3 Rb1 C8 73.11(7) 2_665 2_765 ?
O4 Rb1 Rb2 103.52(4) . . ?
O4 Rb1 Rb1 95.18(5) . 1_455 ?
O4 Rb1 Rb1 84.82(5) . 1_655 ?
O4 Rb1 O3 75.45(7) . 2_665 ?
O4 Rb1 O2 140.23(6) . 1_565 ?
O4 Rb1 O9 129.97(7) . 1_665 ?
O4 Rb1 O8 93.26(7) . 1_565 ?
O4 Rb1 O8 86.42(7) . 1_665 ?
O4 Rb1 C8 55.99(6) . 2_765 ?
O2 Rb1 Rb2 44.62(5) 1_565 . ?
O2 Rb1 Rb1 74.50(5) 1_565 1_455 ?
O2 Rb1 Rb1 105.50(5) 1_565 1_655 ?
O2 Rb1 C8 161.13(7) 1_565 2_765 ?
O9 Rb1 Rb2 81.27(5) 1_665 . ?
O9 Rb1 Rb2 96.65(5) 1_565 . ?
O9 Rb1 Rb1 131.64(6) 1_565 1_655 ?
O9 Rb1 Rb1 46.71(5) 1_665 1_655 ?
O9 Rb1 Rb1 48.36(6) 1_565 1_455 ?
O9 Rb1 Rb1 133.29(5) 1_665 1_455 ?
O9 Rb1 O3 69.73(7) 1_565 2_665 ?
O9 Rb1 O4 141.55(7) 1_565 . ?
O9 Rb1 O2 76.07(7) 1_665 1_565 ?
O9 Rb1 O2 52.21(7) 1_565 1_565 ?
O9 Rb1 O9 84.93(7) 1_565 1_665 ?
O9 Rb1 O8 124.21(7) 1_565 1_665 ?
O9 Rb1 O8 71.30(7) 1_565 1_565 ?
O9 Rb1 O8 126.67(7) 1_665 1_565 ?
O9 Rb1 C8 85.18(7) 1_665 2_765 ?
O9 Rb1 C8 124.69(7) 1_565 2_765 ?
O8 Rb1 Rb2 56.25(5) 1_565 . ?
O8 Rb1 Rb2 31.10(5) 1_665 . ?
O8 Rb1 Rb1 133.03(5) 1_565 1_655 ?
O8 Rb1 Rb1 129.42(5) 1_665 1_455 ?
O8 Rb1 Rb1 46.97(5) 1_565 1_455 ?
O8 Rb1 Rb1 50.58(5) 1_665 1_655 ?
O8 Rb1 O3 159.93(7) 1_665 2_665 ?
O8 Rb1 O2 51.44(6) 1_565 1_565 ?
O8 Rb1 O2 72.77(7) 1_665 1_565 ?
O8 Rb1 O9 72.62(7) 1_665 1_665 ?
O8 Rb1 O8 82.45(6) 1_665 1_565 ?
O8 Rb1 C8 103.93(7) 1_665 2_765 ?
O8 Rb1 C8 147.39(7) 1_565 2_765 ?
C8 Rb1 Rb2 134.99(5) 2_765 . ?
C8 Rb1 Rb1 118.62(5) 2_765 1_455 ?
C8 Rb1 Rb1 61.39(5) 2_765 1_655 ?
Rb2 O5 Rb2 83.17(6) . 1_455 ?
C9 O5 Rb2 132.8(2) . . ?
C9 O5 Rb2 132.5(2) . 1_455 ?
Rb2 O1 Rb2 87.34(7) 1_445 1_545 ?
C7 O1 Rb2 103.8(2) . 1_545 ?
C7 O1 Rb2 124.6(2) . 1_445 ?
Rb1 O3 Rb1 85.95(6) 2_765 2_665 ?
C8 O3 Rb1 125.2(2) . 2_765 ?
C8 O3 Rb1 135.1(2) . 2_665 ?
C8 O4 Rb1 143.4(2) . . ?
Rb2 O7 Rb2 88.12(7) 2_666 2_566 ?
Rb2 O7 H7A 114(3) 2_666 . ?
Rb2 O7 H7A 91(3) 2_566 . ?
Rb2 O7 H7B 145(4) 2_566 . ?
Rb2 O7 H7B 114(4) 2_666 . ?
H7A O7 H7B 103(4) . . ?
C7 O2 Rb1 155.9(2) . 1_545 ?
Rb1 O9 Rb1 84.93(7) 1_545 1_445 ?
Rb1 O9 H9A 80(3) 1_545 . ?
Rb1 O9 H9A 105(3) 1_445 . ?
Rb1 O9 H9B 115(4) 1_445 . ?
Rb1 O9 H9B 153(5) 1_545 . ?
H9A O9 H9B 109(4) . . ?
Rb2 O8 H8A 77(3) 1_445 . ?
Rb2 O8 H8B 74(3) 1_445 . ?
Rb1 O8 Rb2 120.14(9) 1_445 1_445 ?
Rb1 O8 Rb2 143.87(9) 1_545 1_445 ?
Rb1 O8 Rb1 82.45(6) 1_445 1_545 ?
Rb1 O8 H8A 100(3) 1_545 . ?
Rb1 O8 H8A 147(3) 1_445 . ?
Rb1 O8 H8B 104(3) 1_445 . ?
Rb1 O8 H8B 73(4) 1_545 . ?
H8A O8 H8B 108(4) . . ?
C3 C2 H2 119.7 . . ?
C1 C2 H2 119.7 . . ?
C1 C2 C3 120.6(3) . . ?
C1 C6 H6 119.6 . . ?
C1 C6 C5 120.7(3) . . ?
C5 C6 H6 119.6 . . ?
C2 C3 C8 117.8(3) . . ?
C4 C3 C2 120.2(3) . . ?
C4 C3 C8 121.9(3) . . ?
C3 C4 H4 120.3 . . ?
C3 C4 C5 119.4(3) . . ?
C5 C4 H4 120.3 . . ?
C2 C1 C7 120.6(3) . . ?
C6 C1 C2 119.0(3) . . ?
C6 C1 C7 120.3(3) . . ?
C6 C5 C4 120.1(3) . . ?
C6 C5 C9 118.9(3) . . ?
C4 C5 C9 121.0(3) . . ?
O5 C9 O6 124.7(3) . . ?
O5 C9 C5 120.3(3) . . ?
O6 C9 C5 114.9(3) . . ?
O3 C8 Rb1 38.96(15) . 2_765 ?
O3 C8 O4 123.9(3) . . ?
O3 C8 C3 119.6(3) . . ?
O4 C8 Rb1 90.99(18) . 2_765 ?
O4 C8 C3 116.5(3) . . ?
C3 C8 Rb1 144.1(2) . 2_765 ?
Rb2 C7 Rb2 67.56(6) 1_545 1_445 ?
O1 C7 Rb2 55.31(17) . 1_545 ?
O1 C7 Rb2 39.42(16) . 1_445 ?
O1 C7 O2 123.9(3) . . ?
O1 C7 C1 118.5(3) . . ?
O2 C7 Rb2 96.5(2) . 1_545 ?
O2 C7 Rb2 87.1(2) . 1_445 ?
O2 C7 C1 117.5(3) . . ?
C1 C7 Rb2 117.8(2) . 1_545 ?
C1 C7 Rb2 152.4(2) . 1_445 ?

loop_
_geom_bond_atom_site_label_1
_geom_bond_atom_site_label_2
_geom_bond_distance
_geom_bond_site_symmetry_2
_geom_bond_publ_flag
Rb2 Rb2 3.98980(19) 1_455 ?
Rb2 Rb2 3.9898(2) 1_655 ?
Rb2 Rb2 5.0039(7) 2_676 ?
Rb2 O5 2.872(2) . ?
Rb2 O5 3.132(3) 1_655 ?
Rb2 O1 2.887(2) 1_665 ?
Rb2 O1 2.891(3) 1_565 ?
Rb2 O7 2.861(3) 2_666 ?
Rb2 O7 2.876(3) 2_566 ?
Rb2 O8 3.159(3) 1_665 ?
Rb2 C7 3.415(3) 1_565 ?
Rb2 C7 3.744(3) 1_665 ?
Rb1 Rb1 3.9898(2) 1_655 ?
Rb1 Rb1 3.98980(19) 1_455 ?
Rb1 O3 2.969(2) 2_665 ?
Rb1 O3 2.883(2) 2_765 ?
Rb1 O4 2.942(2) . ?
Rb1 O2 3.113(2) 1_565 ?
Rb1 O9 2.993(3) 1_665 ?
Rb1 O9 2.916(3) 1_565 ?
Rb1 O8 3.109(3) 1_565 ?
Rb1 O8 2.942(3) 1_665 ?
Rb1 C8 3.745(3) 2_765 ?
O5 C9 1.236(4) . ?
O1 C7 1.254(4) . ?
O3 C8 1.249(4) . ?
O4 C8 1.289(4) . ?
O7 H7A 0.818(19) . ?
O7 H7B 0.830(19) . ?
O6 C9 1.293(4) . ?
O2 C7 1.261(4) . ?
O9 H9A 0.818(19) . ?
O9 H9B 0.83(2) . ?
O8 H8A 0.814(19) . ?
O8 H8B 0.822(19) . ?
C2 H2 0.9500 . ?
C2 C3 1.398(4) . ?
C2 C1 1.397(4) . ?
C6 H6 0.9500 . ?
C6 C1 1.393(4) . ?
C6 C5 1.396(4) . ?
C3 C4 1.394(4) . ?
C3 C8 1.510(4) . ?
C4 H4 0.9500 . ?
C4 C5 1.399(4) . ?
C1 C7 1.509(4) . ?
C5 C9 1.503(4) . ?

loop_
_geom_torsion_atom_site_label_1
_geom_torsion_atom_site_label_2
_geom_torsion_atom_site_label_3
_geom_torsion_atom_site_label_4
_geom_torsion
_geom_torsion_site_symmetry_1
_geom_torsion_site_symmetry_2
_geom_torsion_site_symmetry_3
_geom_torsion_site_symmetry_4
_geom_torsion_publ_flag
Rb2 O5 C9 O6 52.4(5) . . . . ?
Rb2 O5 C9 O6 -76.4(4) 1_455 . . . ?
Rb2 O5 C9 C5 102.2(3) 1_455 . . . ?
Rb2 O5 C9 C5 -129.0(3) . . . . ?
Rb2 O1 C7 Rb2 96.4(2) 1_545 . . 1_445 ?
Rb2 O1 C7 Rb2 -96.4(2) 1_445 . . 1_545 ?
Rb2 O1 C7 O2 72.5(4) 1_545 . . . ?
Rb2 O1 C7 O2 -23.8(5) 1_445 . . . ?
Rb2 O1 C7 C1 -105.6(3) 1_545 . . . ?
Rb2 O1 C7 C1 158.0(2) 1_445 . . . ?
Rb1 O3 C8 Rb1 -125.9(4) 2_665 . . 2_765 ?
Rb1 O3 C8 O4 -88.8(4) 2_665 . . . ?
Rb1 O3 C8 O4 37.1(4) 2_765 . . . ?
Rb1 O3 C8 C3 -141.3(2) 2_765 . . . ?
Rb1 O3 C8 C3 92.8(3) 2_665 . . . ?
Rb1 O4 C8 Rb1 156.2(3) . . . 2_765 ?
Rb1 O4 C8 O3 133.9(3) . . . . ?
Rb1 O4 C8 C3 -47.6(5) . . . . ?
Rb1 O2 C7 Rb2 -119.0(5) 1_545 . . 1_445 ?
Rb1 O2 C7 Rb2 -52.0(5) 1_545 . . 1_545 ?
Rb1 O2 C7 O1 -104.1(5) 1_545 . . . ?
Rb1 O2 C7 C1 74.1(6) 1_545 . . . ?
C2 C3 C4 C5 1.4(5) . . . . ?
C2 C3 C8 Rb1 -45.4(5) . . . 2_765 ?
C2 C3 C8 O3 -3.3(5) . . . . ?
C2 C3 C8 O4 178.2(3) . . . . ?
C2 C1 C7 Rb2 114.5(3) . . . 1_545 ?
C2 C1 C7 Rb2 -151.1(3) . . . 1_445 ?
C2 C1 C7 O1 178.1(3) . . . . ?
C2 C1 C7 O2 -0.2(5) . . . . ?
C6 C1 C7 Rb2 -62.6(4) . . . 1_545 ?
C6 C1 C7 Rb2 31.8(6) . . . 1_445 ?
C6 C1 C7 O1 0.9(5) . . . . ?
C6 C1 C7 O2 -177.3(3) . . . . ?
C6 C5 C9 O5 -146.6(3) . . . . ?
C6 C5 C9 O6 32.1(4) . . . . ?
C3 C2 C1 C6 0.0(5) . . . . ?
C3 C2 C1 C7 -177.2(3) . . . . ?
C3 C4 C5 C6 0.5(5) . . . . ?
C3 C4 C5 C9 -179.7(3) . . . . ?
C4 C3 C8 Rb1 131.3(3) . . . 2_765 ?
C4 C3 C8 O3 173.5(3) . . . . ?
C4 C3 C8 O4 -5.0(5) . . . . ?
C4 C5 C9 O5 33.6(5) . . . . ?
C4 C5 C9 O6 -147.7(3) . . . . ?
C1 C2 C3 C4 -1.6(5) . . . . ?
C1 C2 C3 C8 175.2(3) . . . . ?
C1 C6 C5 C4 -2.2(5) . . . . ?
C1 C6 C5 C9 178.0(3) . . . . ?
C5 C6 C1 C2 1.9(5) . . . . ?
C5 C6 C1 C7 179.1(3) . . . . ?
C8 C3 C4 C5 -175.3(3) . . . . ?
